data_4116260
loop_
_publ_author_name
'William J. Evans'
'Gregory W. Nyce'
'Matthew A. Johnston'
'Joseph W. Ziller'

_publ_section_title
;
 How Much Steric Crowding Is Possible in
 Tris(\h5-pentamethylcyclopentadienyl) Complexes? Synthesis and Structure
 of (C5Me5)3UCl and (C5Me5)3UF1
;
_journal_name_full 'Journal of the American Chemical Society'
_journal_page_first 12019
_journal_page_last 12020
_journal_paper_doi 10.1021/ja002486p
_journal_volume 122
_journal_year 2000
_chemical_formula_sum 'C30 H45 F U'
_chemical_formula_weight 662.69
_chemical_name_systematic
; 
 ? 
;
_space_group_IT_number 176
_symmetry_cell_setting hexagonal
_symmetry_space_group_name_Hall '-P 6c'
_symmetry_space_group_name_H-M 'P 63/m'
_atom_sites_solution_hydrogens geom
_atom_sites_solution_primary direct
_atom_sites_solution_secondary difmap
_audit_creation_method SHELXL-97
_cell_angle_alpha 90.00
_cell_angle_beta 90.00
_cell_angle_gamma 120.00
_cell_formula_units_Z 2
_cell_length_a 9.9804(5)
_cell_length_b 9.9804(5)
_cell_length_c 15.4529(11)
_cell_measurement_temperature 153(2)
_cell_volume 1333.02(13)
_computing_cell_refinement 'Bruker SMART'
_computing_data_collection 'Bruker SMART'
_computing_data_reduction 'Bruker SHELXTL'
_computing_molecular_graphics 'Bruker SHELXTL'
_computing_publication_material 'Bruker SHELXTL'
_computing_structure_refinement 'SHELXL-97 (Sheldrick, 1997)'
_computing_structure_solution 'SHELXS-97 (Sheldrick, 1990)'
_diffrn_ambient_temperature 153(2)
_diffrn_measured_fraction_theta_full 0.993
_diffrn_measured_fraction_theta_max 0.993
_diffrn_measurement_device_type 'CCD area detector'
_diffrn_measurement_method 'phi and omega scans'
_diffrn_radiation_monochromator graphite
_diffrn_radiation_source 'fine-focus sealed tube'
_diffrn_radiation_type MoK\a
_diffrn_radiation_wavelength 0.71073
_diffrn_reflns_av_R_equivalents 0.0497
_diffrn_reflns_av_sigmaI/netI 0.0228
_diffrn_reflns_limit_h_max 13
_diffrn_reflns_limit_h_min -13
_diffrn_reflns_limit_k_max 13
_diffrn_reflns_limit_k_min -13
_diffrn_reflns_limit_l_max 20
_diffrn_reflns_limit_l_min -20
_diffrn_reflns_number 14417
_diffrn_reflns_theta_full 28.30
_diffrn_reflns_theta_max 28.30
_diffrn_reflns_theta_min 2.36
_exptl_absorpt_coefficient_mu 6.110
_exptl_absorpt_correction_T_max 0.6744
_exptl_absorpt_correction_T_min 0.4609
_exptl_absorpt_correction_type none
_exptl_crystal_colour 'dark red'
_exptl_crystal_density_diffrn 1.651
_exptl_crystal_density_meas ?
_exptl_crystal_description irregular
_exptl_crystal_F_000 652
_exptl_crystal_size_max 0.15
_exptl_crystal_size_mid 0.08
_exptl_crystal_size_min 0.07
_refine_diff_density_max 0.965
_refine_diff_density_min -6.108
_refine_diff_density_rms 0.175
_refine_ls_extinction_method none
_refine_ls_goodness_of_fit_ref 1.180
_refine_ls_hydrogen_treatment mixed
_refine_ls_matrix_type full
_refine_ls_number_parameters 54
_refine_ls_number_reflns 1146
_refine_ls_number_restraints 0
_refine_ls_restrained_S_all 1.180
_refine_ls_R_factor_all 0.0609
_refine_ls_R_factor_gt 0.0434
_refine_ls_shift/su_max 0.013
_refine_ls_shift/su_mean 0.001
_refine_ls_structure_factor_coef Fsqd
_refine_ls_weighting_details 'calc w=1/[\s^2^(Fo^2^)+(0.0626P)^2^+6.4158P] where P=(Fo^2^+2Fc^2^)/3'
_refine_ls_weighting_scheme calc
_refine_ls_wR_factor_gt 0.1080
_refine_ls_wR_factor_ref 0.1270
_reflns_number_gt 916
_reflns_number_total 1146
_reflns_threshold_expression >2sigma(I)
_cod_data_source_file ja002486p_2.cif
_cod_data_source_block gn13
_cod_depositor_comments
;
The following automatic conversions were performed:

'_exptl_crystal_density_meas' value 'none' was changed to '?' - the
value is perceived as not measured.

Automatic conversion script
Id: cif_fix_values 3008 2015-01-20 13:52:24Z robertas 
;
_cod_database_code 4116260

loop_
_symmetry_equiv_pos_as_xyz
'x, y, z'
'-y, x-y, z'
'-x+y, -x, z'
'-x, -y, z+1/2'
'y, -x+y, z+1/2'
'x-y, x, z+1/2'
'-x, -y, -z'
'y, -x+y, -z'
'x-y, x, -z'
'x, y, -z-1/2'
'-y, x-y, -z-1/2'
'-x+y, -x, -z-1/2'

loop_
_atom_site_label
_atom_site_type_symbol
_atom_site_fract_x
_atom_site_fract_y
_atom_site_fract_z
_atom_site_U_iso_or_equiv
_atom_site_adp_type
_atom_site_occupancy
_atom_site_symmetry_multiplicity
_atom_site_calc_flag
_atom_site_refinement_flags
U1 U 0.3333 0.6667 0.2500 0.0417(3) Uani 1 6 d S
F1 F 0.3333 0.6667 0.0924(16) 0.134(7) Uani 1 3 d S
C1 C 0.3880(6) 0.9604(6) 0.2043(4) 0.0260(10) Uani 1 1 d .
C2 C 0.1380(9) 0.8062(9) 0.2500 0.0302(18) Uani 1 2 d S
C3 C 0.1388(7) 0.3722(7) 0.1756(4) 0.0329(13) Uani 1 1 d .
C4 C 0.5120(8) 1.0711(8) 0.1438(6) 0.0465(18) Uani 1 1 d .
H4A H 0.5060 1.1658 0.1387 0.070 Uiso 1 1 calc R
H4B H 0.4973 1.0230 0.0867 0.070 Uiso 1 1 calc R
H4C H 0.6138 1.0966 0.1666 0.070 Uiso 1 1 calc R
C5 C -0.0331(11) 0.7512(12) 0.2500 0.058(3) Uani 1 2 d S
H5A H -0.0485 0.8407 0.2500 0.087 Uiso 1 2 calc SR
H5B H -0.0808 0.6885 0.3018 0.087 Uiso 0.50 1 calc PR
H5C H -0.0808 0.6885 0.1982 0.087 Uiso 0.50 1 calc PR
C6 C 0.1526(9) 0.3341(13) 0.0848(6) 0.073(3) Uani 1 1 d .
H6A H 0.0743 0.2263 0.0730 0.110 Uiso 1 1 calc R
H6B H 0.2559 0.3480 0.0753 0.110 Uiso 1 1 calc R
H6C H 0.1369 0.4026 0.0460 0.110 Uiso 1 1 calc R

loop_
_atom_site_aniso_label
_atom_site_aniso_U_11
_atom_site_aniso_U_22
_atom_site_aniso_U_33
_atom_site_aniso_U_23
_atom_site_aniso_U_13
_atom_site_aniso_U_12
U1 0.0110(2) 0.0110(2) 0.1030(6) 0.000 0.000 0.00552(11)
F1 0.089(7) 0.089(7) 0.22(2) 0.000 0.000 0.045(3)
C1 0.022(2) 0.016(2) 0.040(3) 0.004(2) 0.005(2) 0.010(2)
C2 0.016(3) 0.018(3) 0.060(6) 0.000 0.000 0.011(3)
C3 0.022(3) 0.032(3) 0.041(3) -0.008(2) -0.002(2) 0.010(2)
C4 0.043(4) 0.028(3) 0.075(5) 0.019(3) 0.023(4) 0.022(3)
C5 0.020(4) 0.028(5) 0.129(11) 0.000 0.000 0.014(4)
C6 0.037(4) 0.112(9) 0.057(5) -0.037(5) -0.008(4) 0.027(5)

loop_
_atom_type_symbol
_atom_type_description
_atom_type_scat_dispersion_real
_atom_type_scat_dispersion_imag
_atom_type_scat_source
C C 0.0033 0.0016 'International Tables Vol C Tables 4.2.6.8 and 6.1.1.4'
H H 0.0000 0.0000 'International Tables Vol C Tables 4.2.6.8 and 6.1.1.4'
F F 0.0171 0.0103 'International Tables Vol C Tables 4.2.6.8 and 6.1.1.4'
U U -9.6767 9.6646 'International Tables Vol C Tables 4.2.6.8 and 6.1.1.4'

loop_
_geom_angle_atom_site_label_1
_geom_angle_atom_site_label_2
_geom_angle_atom_site_label_3
_geom_angle
_geom_angle_site_symmetry_1
_geom_angle_site_symmetry_3
F1 U1 F1 180.000(5) . 10_556
F1 U1 C1 104.65(13) . 10_556
F1 U1 C1 75.35(13) 10_556 10_556
F1 U1 C1 75.35(13) . .
F1 U1 C1 104.65(13) 10_556 .
C1 U1 C1 29.3(3) 10_556 .
F1 U1 C1 75.35(13) . 2_665
F1 U1 C1 104.65(13) 10_556 2_665
C1 U1 C1 122.14(4) 10_556 2_665
C1 U1 C1 113.83(10) . 2_665
F1 U1 C1 104.65(13) . 11_666
F1 U1 C1 75.35(13) 10_556 11_666
C1 U1 C1 113.83(10) 10_556 11_666
C1 U1 C1 122.14(4) . 11_666
C1 U1 C1 29.3(3) 2_665 11_666
F1 U1 C1 104.65(13) . 12_566
F1 U1 C1 75.35(13) 10_556 12_566
C1 U1 C1 113.83(10) 10_556 12_566
C1 U1 C1 122.14(4) . 12_566
C1 U1 C1 122.14(4) 2_665 12_566
C1 U1 C1 113.83(10) 11_666 12_566
F1 U1 C1 75.35(13) . 3_565
F1 U1 C1 104.65(13) 10_556 3_565
C1 U1 C1 122.14(4) 10_556 3_565
C1 U1 C1 113.83(10) . 3_565
C1 U1 C1 113.83(10) 2_665 3_565
C1 U1 C1 122.14(4) 11_666 3_565
C1 U1 C1 29.3(3) 12_566 3_565
F1 U1 C3 113.96(13) . 12_566
F1 U1 C3 66.04(13) 10_556 12_566
C1 U1 C3 29.33(17) 10_556 12_566
C1 U1 C3 48.21(17) . 12_566
C1 U1 C3 96.29(17) 2_665 12_566
C1 U1 C3 84.51(16) 11_666 12_566
C1 U1 C3 131.26(18) 12_566 12_566
C1 U1 C3 149.87(17) 3_565 12_566
F1 U1 C3 66.04(13) . 3_565
F1 U1 C3 113.96(13) 10_556 3_565
C1 U1 C3 48.21(17) 10_556 3_565
C1 U1 C3 29.33(17) . 3_565
C1 U1 C3 84.51(16) 2_665 3_565
C1 U1 C3 96.29(17) 11_666 3_565
C1 U1 C3 149.87(17) 12_566 3_565
C1 U1 C3 131.26(18) 3_565 3_565
C3 U1 C3 47.9(3) 12_566 3_565
F1 U1 C3 66.04(14) . .
F1 U1 C3 113.96(14) 10_556 .
C1 U1 C3 149.87(17) 10_556 .
C1 U1 C3 131.26(18) . .
C1 U1 C3 29.33(17) 2_665 .
C1 U1 C3 48.21(17) 11_666 .
C1 U1 C3 96.29(17) 12_566 .
C1 U1 C3 84.51(16) 3_565 .
C3 U1 C3 125.62(6) 12_566 .
C3 U1 C3 104.63(16) 3_565 .
F1 U1 C3 113.96(14) . 10_556
F1 U1 C3 66.04(14) 10_556 10_556
C1 U1 C3 131.26(18) 10_556 10_556
C1 U1 C3 149.87(17) . 10_556
C1 U1 C3 48.21(17) 2_665 10_556
C1 U1 C3 29.33(17) 11_666 10_556
C1 U1 C3 84.51(16) 12_566 10_556
C1 U1 C3 96.29(17) 3_565 10_556
C3 U1 C3 104.63(16) 12_566 10_556
C3 U1 C3 125.62(6) 3_565 10_556
C3 U1 C3 47.9(3) . 10_556
C1 C1 C3 108.2(4) 10_556 3_565
C1 C1 C4 128.4(4) 10_556 .
C3 C1 C4 121.6(6) 3_565 .
C1 C1 U1 75.35(13) 10_556 .
C3 C1 U1 77.0(3) 3_565 .
C4 C1 U1 125.9(4) . .
C3 C2 C3 108.5(7) 12_566 3_565
C3 C2 C5 124.0(4) 12_566 .
C3 C2 C5 124.0(4) 3_565 .
C3 C2 U1 72.8(4) 12_566 .
C3 C2 U1 72.8(4) 3_565 .
C5 C2 U1 137.1(6) . .
C2 C3 C1 107.5(6) 2_665 2_665
C2 C3 C6 126.7(7) 2_665 .
C1 C3 C6 124.7(7) 2_665 .
C2 C3 U1 78.7(4) 2_665 .
C1 C3 U1 73.7(3) 2_665 .
C6 C3 U1 123.3(5) . .

loop_
_geom_bond_atom_site_label_1
_geom_bond_atom_site_label_2
_geom_bond_distance
_geom_bond_site_symmetry_2
U1 F1 2.43(3) .
U1 F1 2.43(3) 10_556
U1 C1 2.791(5) 10_556
U1 C1 2.791(5) .
U1 C1 2.791(5) 2_665
U1 C1 2.791(5) 11_666
U1 C1 2.791(5) 12_566
U1 C1 2.791(5) 3_565
U1 C3 2.833(6) 12_566
U1 C3 2.833(6) 3_565
U1 C3 2.833(6) .
U1 C3 2.833(6) 10_556
C1 C1 1.412(12) 10_556
C1 C3 1.424(8) 3_565
C1 C4 1.504(8) .
C2 C3 1.417(8) 12_566
C2 C3 1.417(8) 3_565
C2 C5 1.509(12) .
C3 C2 1.417(8) 2_665
C3 C1 1.424(8) 2_665
C3 C6 1.477(11) .
